data_7023620
loop_
_publ_author_name
'Wang, Hailong'
'Liu, Chenxi'
'Liu, Tao'
'Zeng, Suyuan'
'Cao, Wei'
'Ma, Qi'
'Duan, Chunying'
'Dou, Jianmin'
'Jiang, Jianzhuang'

_publ_section_title
;
 Mixed (phthalocyaninato)(Schiff-base) di-dysprosium sandwich complexes.
 Effect of magnetic coupling on the SMM behavior.
;
_journal_issue 43
_journal_name_full 'Dalton transactions (Cambridge, England : 2003)'
_journal_page_first 15355
_journal_page_last 15360
_journal_paper_doi 10.1039/c3dt51590g
_journal_volume 42
_journal_year 2013
_chemical_formula_sum 'C66 H60 Dy2 N6 O15'
_chemical_formula_weight 1502.20
_chemical_name_systematic
;
?
;
_space_group_IT_number 33
_symmetry_cell_setting orthorhombic
_symmetry_space_group_name_Hall 'P 2c -2n'
_symmetry_space_group_name_H-M 'P n a 21'
_atom_sites_solution_hydrogens geom
_atom_sites_solution_primary direct
_atom_sites_solution_secondary difmap
_audit_creation_method SHELXL-97
_cell_angle_alpha 90.00
_cell_angle_beta 90.00
_cell_angle_gamma 90.00
_cell_formula_units_Z 4
_cell_length_a 21.773(10)
_cell_length_b 12.4264(8)
_cell_length_c 23.7209(6)
_cell_measurement_reflns_used 4435
_cell_measurement_temperature 293(2)
_cell_volume 6418(3)
_computing_cell_refinement
;CrysAlisPro, Oxford Diffraction Ltd.,
Version 1.171.34.40 (release 27-08-2010 CrysAlis171 .NET)
(compiled Aug 27 2010,11:50:40)
;
_computing_data_collection
;
CrysAlisPro, Oxford Diffraction Ltd.,
Version 1.171.34.40 (release 27-08-2010 CrysAlis171 .NET)
(compiled Aug 27 2010,11:50:40)
;
_computing_data_reduction
;
CrysAlisPro, Oxford Diffraction Ltd.,
Version 1.171.34.40 (release 27-08-2010 CrysAlis171 .NET)
(compiled Aug 27 2010,11:50:40)
;
_computing_structure_refinement 'SHELXL-97 (Sheldrick, 1997)'
_computing_structure_solution 'SHELXS-97 (Sheldrick, 2008)'
_diffrn_ambient_temperature 293(2)
_diffrn_detector_area_resol_mean 16.2141
_diffrn_measured_fraction_theta_full 0.998
_diffrn_measured_fraction_theta_max 0.998
_diffrn_measurement_device_type 'Xcalibur, Eos, Gemini'
_diffrn_measurement_method '\w scans'
_diffrn_radiation_monochromator graphite
_diffrn_radiation_source 'fine-focus sealed tube'
_diffrn_radiation_type MoK\a
_diffrn_radiation_wavelength 0.71073
_diffrn_reflns_av_R_equivalents 0.0387
_diffrn_reflns_av_sigmaI/netI 0.0599
_diffrn_reflns_limit_h_max 26
_diffrn_reflns_limit_h_min -21
_diffrn_reflns_limit_k_max 9
_diffrn_reflns_limit_k_min -15
_diffrn_reflns_limit_l_max 29
_diffrn_reflns_limit_l_min -11
_diffrn_reflns_number 16420
_diffrn_reflns_theta_full 26.00
_diffrn_reflns_theta_max 26.00
_diffrn_reflns_theta_min 3.02
_diffrn_standards_interval_count 0
_diffrn_standards_interval_time 0
_diffrn_standards_number 0
_exptl_absorpt_coefficient_mu 2.381
_exptl_absorpt_correction_T_max 0.788
_exptl_absorpt_correction_T_min 0.658
_exptl_absorpt_correction_type multi-scan
_exptl_absorpt_process_details
;
CrysAlisPro, Oxford Diffraction Ltd.,
Version 1.171.34.40 (release 27-08-2010 CrysAlis171 .NET)
(compiled Aug 27 2010,11:50:40)
Empirical absorption correction using spherical harmonics,
implemented in SCALE3 ABSPACK scaling algorithm.
;
_exptl_crystal_colour yellow
_exptl_crystal_density_diffrn 1.555
_exptl_crystal_density_method 'not measured'
_exptl_crystal_description block
_exptl_crystal_F_000 3000
_exptl_crystal_size_max 0.18
_exptl_crystal_size_mid 0.15
_exptl_crystal_size_min 0.10
_refine_diff_density_max 1.191
_refine_diff_density_min -0.877
_refine_diff_density_rms 0.131
_refine_ls_abs_structure_details 'Flack H D (1983), Acta Cryst. A39, 876-881'
_refine_ls_abs_structure_Flack -0.016(13)
_refine_ls_extinction_method none
_refine_ls_goodness_of_fit_ref 1.031
_refine_ls_hydrogen_treatment constr
_refine_ls_matrix_type full
_refine_ls_number_parameters 802
_refine_ls_number_reflns 8657
_refine_ls_number_restraints 10
_refine_ls_restrained_S_all 1.032
_refine_ls_R_factor_all 0.0550
_refine_ls_R_factor_gt 0.0434
_refine_ls_shift/su_max 0.001
_refine_ls_shift/su_mean 0.000
_refine_ls_structure_factor_coef Fsqd
_refine_ls_weighting_details 'calc w=1/[\s^2^(Fo^2^)+(0.0711P)^2^+0.0000P] where P=(Fo^2^+2Fc^2^)/3'
_refine_ls_weighting_scheme calc
_refine_ls_wR_factor_gt 0.1103
_refine_ls_wR_factor_ref 0.1178
_reflns_number_gt 7470
_reflns_number_total 8657
_reflns_threshold_expression >2sigma(I)
_cod_data_source_file c3dt51590g.txt
_cod_data_source_block 3
_cod_depositor_comments
;
The following automatic conversions were performed:

'_symmetry_cell_setting' value 'Orthorhombic' changed to
'orthorhombic' according to
/home/saulius/struct/CIF-dictionaries/cif_core.dic dictionary named
'cif_core.dic' version 2.4.2 from 2011-04-26.

Automatic conversion script
Id: cif_fix_values 1891 2012-01-12 08:04:46Z andrius 
;
_cod_original_sg_symbol_Hall 'P 2c -2n '
_cod_original_sg_symbol_H-M Pna2(1)
_cod_database_code 7023620

loop_
_symmetry_equiv_pos_as_xyz
'x, y, z'
'-x, -y, z+1/2'
'-x+1/2, y+1/2, z+1/2'
'x+1/2, -y+1/2, z'

loop_
_atom_site_label
_atom_site_type_symbol
_atom_site_fract_x
_atom_site_fract_y
_atom_site_fract_z
_atom_site_U_iso_or_equiv
_atom_site_adp_type
_atom_site_occupancy
_atom_site_symmetry_multiplicity
_atom_site_calc_flag
_atom_site_refinement_flags
C1 C 0.4144(6) 0.4317(9) 0.4411(9) 0.074(6) Uani 1 1 d .
H1A H 0.3834 0.4382 0.4696 0.111 Uiso 1 1 calc R
H1B H 0.3962 0.4046 0.4070 0.111 Uiso 1 1 calc R
H1C H 0.4323 0.5010 0.4339 0.111 Uiso 1 1 calc R
C2 C 0.5110(5) 0.3386(7) 0.4246(6) 0.040(3) Uani 1 1 d .
C3 C 0.5198(5) 0.3824(8) 0.3728(6) 0.044(3) Uani 1 1 d .
H3 H 0.4908 0.4296 0.3582 0.053 Uiso 1 1 calc R
C4 C 0.5715(7) 0.3575(10) 0.3413(7) 0.062(4) Uani 1 1 d .
H4 H 0.5766 0.3861 0.3054 0.075 Uiso 1 1 calc R
C5 C 0.6152(6) 0.2902(9) 0.3637(5) 0.046(3) Uani 1 1 d .
H5 H 0.6512 0.2772 0.3437 0.055 Uiso 1 1 calc R
C6 C 0.6062(5) 0.2408(8) 0.4162(5) 0.039(3) Uani 1 1 d .
C7 C 0.5535(5) 0.2632(8) 0.4472(5) 0.034(2) Uani 1 1 d .
C8 C 0.6550(5) 0.1704(9) 0.4360(5) 0.042(3) Uani 1 1 d .
H8 H 0.6921 0.1729 0.4166 0.050 Uiso 1 1 calc R
C9 C 0.7029(5) 0.0405(8) 0.4917(5) 0.036(3) Uani 1 1 d .
C10 C 0.7473(5) 0.0036(9) 0.4539(6) 0.051(3) Uani 1 1 d .
H10 H 0.7487 0.0318 0.4176 0.061 Uiso 1 1 calc R
C11 C 0.7896(5) -0.0748(10) 0.4700(7) 0.056(4) Uani 1 1 d .
H11 H 0.8185 -0.0992 0.4441 0.068 Uiso 1 1 calc R
C12 C 0.7888(5) -0.1156(10) 0.5227(8) 0.059(4) Uani 1 1 d .
H12 H 0.8171 -0.1682 0.5328 0.071 Uiso 1 1 calc R
C13 C 0.7469(5) -0.0809(10) 0.5615(7) 0.059(4) Uani 1 1 d .
H13 H 0.7470 -0.1092 0.5978 0.071 Uiso 1 1 calc R
C14 C 0.7029(4) -0.0004(8) 0.5457(5) 0.041(3) Uani 1 1 d .
C15 C 0.6624(6) 0.0328(10) 0.6347(7) 0.050(3) Uani 1 1 d .
H15 H 0.7013 0.0112 0.6464 0.060 Uiso 1 1 calc R
C16 C 0.6217(5) 0.0650(8) 0.6793(5) 0.041(3) Uani 1 1 d .
C17 C 0.6388(6) 0.0538(10) 0.7359(6) 0.054(3) Uani 1 1 d .
H17 H 0.6748 0.0169 0.7444 0.065 Uiso 1 1 calc R
C18 C 0.6045(7) 0.0953(13) 0.7792(6) 0.067(4) Uani 1 1 d .
H18 H 0.6173 0.0866 0.8164 0.080 Uiso 1 1 calc R
C19 C 0.5515(7) 0.1496(13) 0.7675(6) 0.066(4) Uani 1 1 d .
H19 H 0.5288 0.1794 0.7968 0.080 Uiso 1 1 calc R
C20 C 0.5315(5) 0.1608(8) 0.7128(5) 0.040(3) Uani 1 1 d .
C21 C 0.5644(5) 0.1159(8) 0.6655(5) 0.038(3) Uani 1 1 d .
C22 C 0.4505(8) 0.2819(15) 0.7383(7) 0.094(6) Uani 1 1 d .
H22A H 0.4148 0.3157 0.7224 0.141 Uiso 1 1 calc R
H22B H 0.4791 0.3361 0.7502 0.141 Uiso 1 1 calc R
H22C H 0.4386 0.2389 0.7701 0.141 Uiso 1 1 calc R
C23 C 0.3237(6) 0.2609(9) 0.5939(8) 0.071(5) Uani 1 1 d .
H23A H 0.3280 0.2603 0.6342 0.106 Uiso 1 1 calc R
H23B H 0.2822 0.2434 0.5840 0.106 Uiso 1 1 calc R
H23C H 0.3337 0.3311 0.5797 0.106 Uiso 1 1 calc R
C24 C 0.3656(5) 0.1695(8) 0.5132(5) 0.037(3) Uani 1 1 d .
C25 C 0.3253(5) 0.2146(9) 0.4750(6) 0.049(3) Uani 1 1 d .
H25 H 0.2937 0.2579 0.4885 0.059 Uiso 1 1 calc R
C26 C 0.3297(6) 0.1987(10) 0.4193(6) 0.054(3) Uani 1 1 d .
H26 H 0.2996 0.2263 0.3955 0.065 Uiso 1 1 calc R
C27 C 0.3775(5) 0.1427(9) 0.3970(6) 0.047(3) Uani 1 1 d .
H27 H 0.3823 0.1362 0.3582 0.056 Uiso 1 1 calc R
C28 C 0.4196(5) 0.0948(7) 0.4347(5) 0.034(3) Uani 1 1 d .
C29 C 0.4131(4) 0.1033(7) 0.4925(5) 0.028(2) Uani 1 1 d .
C30 C 0.4710(5) 0.0401(8) 0.4071(5) 0.040(3) Uani 1 1 d .
H30 H 0.4658 0.0229 0.3692 0.048 Uiso 1 1 calc R
C31 C 0.5706(5) -0.0347(9) 0.3957(5) 0.037(3) Uani 1 1 d .
C32 C 0.5793(6) -0.0078(12) 0.3398(6) 0.060(4) Uani 1 1 d .
H32 H 0.5531 0.0408 0.3222 0.072 Uiso 1 1 calc R
C33 C 0.6280(8) -0.0548(13) 0.3099(7) 0.076(5) Uani 1 1 d .
H33 H 0.6356 -0.0344 0.2729 0.091 Uiso 1 1 calc R
C34 C 0.6630(7) -0.1274(13) 0.3341(6) 0.068(4) Uani 1 1 d .
H34 H 0.6934 -0.1617 0.3132 0.082 Uiso 1 1 calc R
C35 C 0.6549(6) -0.1540(10) 0.3917(6) 0.054(3) Uani 1 1 d .
H35 H 0.6809 -0.2045 0.4080 0.065 Uiso 1 1 calc R
C36 C 0.6096(5) -0.1073(7) 0.4244(5) 0.034(2) Uani 1 1 d .
C37 C 0.6196(5) -0.2009(8) 0.5079(5) 0.034(2) Uani 1 1 d .
H37 H 0.6423 -0.2516 0.4879 0.041 Uiso 1 1 calc R
C38 C 0.6078(5) -0.2191(8) 0.5675(5) 0.037(3) Uani 1 1 d .
C39 C 0.6457(5) -0.2927(9) 0.5961(6) 0.047(3) Uani 1 1 d .
H39 H 0.6793 -0.3230 0.5779 0.056 Uiso 1 1 calc R
C40 C 0.6332(6) -0.3198(10) 0.6504(6) 0.060(4) Uani 1 1 d .
H40 H 0.6590 -0.3682 0.6687 0.072 Uiso 1 1 calc R
C41 C 0.5837(6) -0.2779(11) 0.6792(6) 0.059(4) Uani 1 1 d .
H41 H 0.5765 -0.2959 0.7167 0.071 Uiso 1 1 calc R
C42 C 0.5450(5) -0.2079(8) 0.6504(5) 0.037(3) Uani 1 1 d .
C43 C 0.5580(4) -0.1756(7) 0.5963(5) 0.030(2) Uani 1 1 d .
C44 C 0.4782(8) -0.1715(15) 0.7283(6) 0.078(5) Uani 1 1 d .
H44A H 0.4394 -0.1376 0.7357 0.117 Uiso 1 1 calc R
H44B H 0.5098 -0.1358 0.7494 0.117 Uiso 1 1 calc R
H44C H 0.4762 -0.2457 0.7394 0.117 Uiso 1 1 calc R
C45 C 0.1631(6) 0.1128(12) 0.5572(7) 0.069(4) Uani 1 1 d .
H45A H 0.1589 0.1420 0.5944 0.104 Uiso 1 1 calc R
H45B H 0.1294 0.0651 0.5496 0.104 Uiso 1 1 calc R
H45C H 0.1629 0.1704 0.5301 0.104 Uiso 1 1 calc R
C46 C 0.2325(5) 0.0076(8) 0.5030(5) 0.036(2) Uani 1 1 d .
C47 C 0.1974(6) 0.0190(10) 0.4555(6) 0.051(3) Uani 1 1 d .
H47 H 0.1626 0.0624 0.4557 0.061 Uiso 1 1 calc R
C48 C 0.2149(6) -0.0358(11) 0.4069(8) 0.069(5) Uani 1 1 d .
H48 H 0.1896 -0.0314 0.3753 0.083 Uiso 1 1 calc R
C49 C 0.2670(5) -0.0953(10) 0.4034(6) 0.051(3) Uani 1 1 d .
H49 H 0.2778 -0.1304 0.3702 0.061 Uiso 1 1 calc R
C50 C 0.3050(5) -0.1022(8) 0.4529(6) 0.041(3) Uani 1 1 d .
C51 C 0.2884(5) -0.0513(8) 0.5038(5) 0.032(2) Uani 1 1 d .
C52 C 0.3588(5) -0.1705(8) 0.4471(5) 0.033(2) Uani 1 1 d .
H52 H 0.3632 -0.2088 0.4136 0.040 Uiso 1 1 calc R
C53 C 0.4502(4) -0.2573(7) 0.4753(5) 0.029(2) Uani 1 1 d .
C54 C 0.4788(5) -0.2668(8) 0.4230(5) 0.040(3) Uani 1 1 d .
H54 H 0.4663 -0.2238 0.3930 0.049 Uiso 1 1 calc R
C55 C 0.5268(6) -0.3422(10) 0.4157(6) 0.052(3) Uani 1 1 d .
H55 H 0.5466 -0.3498 0.3812 0.062 Uiso 1 1 calc R
C56 C 0.5433(5) -0.4039(9) 0.4614(7) 0.052(4) Uani 1 1 d .
H56 H 0.5751 -0.4532 0.4573 0.062 Uiso 1 1 calc R
C57 C 0.5143(5) -0.3957(8) 0.5143(6) 0.047(3) Uani 1 1 d .
H57 H 0.5263 -0.4387 0.5444 0.056 Uiso 1 1 calc R
C58 C 0.4669(4) -0.3209(7) 0.5200(5) 0.031(2) Uani 1 1 d .
C59 C 0.4188(5) -0.3821(8) 0.6019(5) 0.038(3) Uani 1 1 d .
H59 H 0.4332 -0.4495 0.5911 0.046 Uiso 1 1 calc R
C60 C 0.3802(6) -0.3772(8) 0.6512(5) 0.045(3) Uani 1 1 d .
C61 C 0.3682(7) -0.4794(10) 0.6787(6) 0.063(4) Uani 1 1 d .
H61 H 0.3874 -0.5412 0.6655 0.075 Uiso 1 1 calc R
C62 C 0.3297(7) -0.4861(12) 0.7228(6) 0.068(4) Uani 1 1 d .
H62 H 0.3238 -0.5513 0.7413 0.082 Uiso 1 1 calc R
C63 C 0.2983(6) -0.3928(11) 0.7407(5) 0.058(4) Uani 1 1 d .
H63 H 0.2707 -0.3978 0.7705 0.070 Uiso 1 1 calc R
C64 C 0.3075(5) -0.2948(10) 0.7154(5) 0.043(3) Uani 1 1 d .
C65 C 0.3493(5) -0.2850(9) 0.6690(5) 0.038(3) Uani 1 1 d .
C66 C 0.2341(7) -0.2020(14) 0.7721(6) 0.076(5) Uani 1 1 d .
H66A H 0.2192 -0.1303 0.7786 0.114 Uiso 1 1 calc R
H66B H 0.2510 -0.2302 0.8065 0.114 Uiso 1 1 calc R
H66C H 0.2009 -0.2470 0.7598 0.114 Uiso 1 1 calc R
O1 O 0.4624(4) 0.3570(6) 0.4603(4) 0.054(2) Uani 1 1 d .
O2 O 0.5434(3) 0.2215(5) 0.4963(3) 0.0348(17) Uani 1 1 d .
O3 O 0.5426(4) 0.1271(6) 0.6149(4) 0.0428(19) Uani 1 1 d .
O4 O 0.4785(4) 0.2152(6) 0.6971(4) 0.056(2) Uani 1 1 d .
O5 O 0.3646(4) 0.1828(6) 0.5697(4) 0.051(2) Uani 1 1 d .
O6 O 0.4484(3) 0.0486(4) 0.5289(5) 0.0304(14) Uani 1 1 d .
O7 O 0.5195(3) -0.1058(4) 0.5714(3) 0.0295(18) Uani 1 1 d .
O8 O 0.4913(4) -0.1649(6) 0.6709(4) 0.048(2) Uani 1 1 d .
O9 O 0.2199(4) 0.0545(6) 0.5531(4) 0.051(2) Uani 1 1 d .
O10 O 0.3213(3) -0.0581(5) 0.5492(3) 0.0375(19) Uani 1 1 d .
O11 O 0.3566(3) -0.1902(6) 0.6462(3) 0.0410(18) Uani 1 1 d .
O12 O 0.2799(4) -0.1996(8) 0.7304(4) 0.062(2) Uani 1 1 d .
O13 O 0.4085(4) 0.0285(6) 0.6539(4) 0.051(2) Uani 1 1 d D
H13A H 0.3817 0.0422 0.6286 0.077 Uiso 1 1 d RD
H13B H 0.3927 0.0086 0.6851 0.077 Uiso 1 1 d RD
O14 O 0.2813(4) 0.0090(8) 0.6646(5) 0.075(3) Uani 1 1 d D
H14B H 0.2717 0.0531 0.6386 0.113 Uiso 1 1 d RD
H14A H 0.3088 -0.0384 0.6501 0.113 Uiso 1 1 d RD
O15 O 0.4843(6) 0.3570(7) 0.5889(6) 0.091(4) Uani 1 1 d D
H15A H 0.4818 0.3351 0.5539 0.137 Uiso 1 1 d RD
H15B H 0.4700 0.3146 0.6103 0.137 Uiso 1 1 d RD
Dy1 Dy 0.555262(17) 0.05360(3) 0.52937(2) 0.02523(11) Uani 1 1 d .
Dy2 Dy 0.413320(18) -0.10587(3) 0.58191(2) 0.02699(12) Uani 1 1 d .
N1 N 0.6517(4) 0.1061(6) 0.4774(4) 0.0310(19) Uani 1 1 d .
N2 N 0.6537(3) 0.0295(6) 0.5833(5) 0.0319(18) Uani 1 1 d .
N3 N 0.5235(4) 0.0128(6) 0.4297(4) 0.033(2) Uani 1 1 d .
N4 N 0.5997(4) -0.1172(6) 0.4821(4) 0.032(2) Uani 1 1 d .
N5 N 0.4014(4) -0.1820(6) 0.4854(4) 0.0317(19) Uani 1 1 d .
N6 N 0.4351(4) -0.3018(6) 0.5715(4) 0.034(2) Uani 1 1 d .

loop_
_atom_site_aniso_label
_atom_site_aniso_U_11
_atom_site_aniso_U_22
_atom_site_aniso_U_33
_atom_site_aniso_U_23
_atom_site_aniso_U_13
_atom_site_aniso_U_12
C1 0.046(8) 0.039(6) 0.136(18) 0.021(9) -0.014(9) 0.007(6)
C2 0.042(6) 0.026(5) 0.051(7) 0.003(5) -0.001(6) 0.001(5)
C3 0.041(6) 0.036(6) 0.055(8) 0.007(6) -0.003(6) 0.002(5)
C4 0.086(11) 0.052(7) 0.049(8) 0.003(7) -0.006(8) -0.020(7)
C5 0.049(7) 0.046(6) 0.043(7) 0.002(6) 0.002(6) -0.001(6)
C6 0.045(6) 0.028(5) 0.044(7) -0.001(5) 0.005(6) -0.011(5)
C7 0.038(6) 0.026(5) 0.037(6) -0.001(5) -0.002(5) -0.014(4)
C8 0.037(6) 0.049(6) 0.040(7) -0.013(6) 0.008(5) -0.019(5)
C9 0.024(5) 0.040(6) 0.044(7) -0.012(5) 0.004(5) -0.003(4)
C10 0.044(7) 0.048(6) 0.060(8) -0.012(6) -0.004(6) -0.010(6)
C11 0.026(6) 0.049(7) 0.094(12) -0.033(8) 0.001(7) -0.005(5)
C12 0.031(6) 0.062(7) 0.084(12) -0.014(9) 0.000(8) 0.017(5)
C13 0.028(6) 0.060(7) 0.090(12) -0.026(7) -0.007(6) 0.003(5)
C14 0.019(5) 0.040(5) 0.065(9) -0.021(6) -0.002(5) -0.002(4)
C15 0.035(6) 0.053(7) 0.064(9) -0.007(7) -0.014(7) 0.015(5)
C16 0.044(7) 0.039(6) 0.039(7) -0.012(5) -0.018(6) 0.000(5)
C17 0.058(8) 0.069(8) 0.037(7) 0.002(6) -0.017(7) 0.010(7)
C18 0.065(9) 0.104(12) 0.032(7) 0.004(8) -0.003(7) -0.012(9)
C19 0.067(10) 0.092(11) 0.040(8) -0.007(8) 0.008(7) -0.007(8)
C20 0.044(6) 0.036(5) 0.041(7) 0.001(5) 0.001(6) -0.002(5)
C21 0.046(6) 0.028(5) 0.039(7) -0.005(5) 0.002(6) -0.004(5)
C22 0.101(13) 0.119(14) 0.063(11) 0.011(11) 0.033(10) 0.055(11)
C23 0.067(8) 0.057(7) 0.088(14) -0.019(9) 0.009(9) 0.031(7)
C24 0.027(5) 0.027(5) 0.058(8) 0.011(5) -0.001(5) 0.005(4)
C25 0.035(6) 0.037(6) 0.075(10) 0.028(7) -0.007(7) 0.010(5)
C26 0.048(7) 0.058(7) 0.055(9) 0.025(7) -0.017(7) 0.005(6)
C27 0.041(7) 0.052(6) 0.048(7) 0.015(6) -0.014(6) 0.002(6)
C28 0.034(6) 0.024(5) 0.044(7) -0.001(5) -0.009(5) -0.004(4)
C29 0.022(5) 0.020(4) 0.042(7) 0.007(5) -0.004(5) -0.003(4)
C30 0.046(7) 0.032(5) 0.042(7) 0.010(5) -0.004(6) -0.002(5)
C31 0.040(6) 0.040(5) 0.033(6) -0.009(5) 0.008(5) -0.007(5)
C32 0.055(8) 0.075(9) 0.050(8) 0.013(8) 0.010(7) 0.004(7)
C33 0.081(12) 0.104(13) 0.042(8) 0.015(8) 0.014(8) 0.015(10)
C34 0.054(8) 0.098(11) 0.052(9) -0.022(8) 0.023(8) -0.007(8)
C35 0.043(7) 0.059(7) 0.061(9) -0.016(7) 0.006(7) -0.002(6)
C36 0.030(5) 0.032(5) 0.039(6) 0.002(5) 0.004(5) -0.007(4)
C37 0.022(5) 0.039(5) 0.041(6) -0.009(5) 0.003(5) -0.003(4)
C38 0.029(5) 0.034(5) 0.049(8) 0.002(5) -0.008(5) -0.002(4)
C39 0.041(6) 0.044(5) 0.056(9) 0.018(6) 0.005(6) 0.012(5)
C40 0.055(8) 0.068(8) 0.056(9) 0.019(7) 0.000(7) 0.040(7)
C41 0.070(9) 0.067(8) 0.040(7) 0.020(7) -0.019(7) 0.010(7)
C42 0.033(6) 0.036(5) 0.043(7) 0.012(5) -0.004(5) 0.001(4)
C43 0.024(5) 0.022(4) 0.045(7) 0.000(5) -0.006(5) 0.001(4)
C44 0.074(10) 0.130(14) 0.031(7) -0.002(9) 0.001(8) 0.007(10)
C45 0.044(7) 0.087(10) 0.077(11) -0.001(8) 0.000(7) 0.025(7)
C46 0.033(6) 0.036(5) 0.038(6) 0.003(5) -0.011(5) -0.003(5)
C47 0.042(7) 0.053(7) 0.058(8) 0.012(7) -0.001(7) -0.010(6)
C48 0.053(8) 0.069(8) 0.086(12) 0.026(9) -0.038(9) -0.003(7)
C49 0.041(7) 0.070(7) 0.042(7) 0.002(6) -0.018(6) -0.001(6)
C50 0.036(6) 0.038(6) 0.050(7) 0.019(6) -0.014(6) -0.013(5)
C51 0.036(6) 0.031(5) 0.029(5) 0.006(5) 0.005(5) -0.008(4)
C52 0.028(5) 0.042(5) 0.031(6) 0.007(5) -0.007(5) -0.002(5)
C53 0.027(5) 0.022(4) 0.038(6) -0.005(5) 0.000(5) 0.000(4)
C54 0.038(6) 0.042(5) 0.042(7) -0.002(6) 0.010(6) -0.004(5)
C55 0.050(7) 0.052(7) 0.053(8) -0.017(7) 0.010(7) -0.013(6)
C56 0.034(6) 0.039(6) 0.083(11) -0.019(7) 0.003(7) 0.001(5)
C57 0.036(6) 0.036(5) 0.068(10) -0.005(6) -0.016(6) -0.011(5)
C58 0.027(5) 0.025(4) 0.041(7) -0.010(5) 0.005(5) -0.002(4)
C59 0.052(7) 0.027(5) 0.036(6) -0.011(5) -0.007(5) 0.003(5)
C60 0.053(7) 0.039(6) 0.044(7) 0.016(6) -0.009(6) -0.015(5)
C61 0.090(11) 0.042(6) 0.056(9) 0.018(7) -0.011(8) -0.018(7)
C62 0.092(11) 0.064(8) 0.050(9) 0.018(8) -0.002(9) -0.020(8)
C63 0.057(8) 0.091(10) 0.027(6) 0.021(7) -0.001(6) -0.034(7)
C64 0.042(6) 0.059(7) 0.028(6) 0.014(6) -0.004(5) -0.018(6)
C65 0.031(5) 0.047(6) 0.036(6) 0.020(5) -0.001(5) -0.005(5)
C66 0.063(9) 0.120(13) 0.045(8) 0.017(9) 0.028(8) 0.019(9)
O1 0.056(5) 0.037(4) 0.067(6) 0.015(4) 0.001(5) 0.016(4)
O2 0.041(4) 0.026(3) 0.037(4) 0.008(3) 0.004(4) 0.005(3)
O3 0.044(4) 0.048(4) 0.036(5) 0.000(4) -0.009(4) 0.011(4)
O4 0.058(5) 0.062(5) 0.047(5) -0.003(5) 0.007(5) 0.019(4)
O5 0.042(4) 0.047(4) 0.063(7) -0.002(5) 0.010(4) 0.014(4)
O6 0.025(3) 0.032(3) 0.034(4) 0.005(4) 0.001(4) 0.002(3)
O7 0.021(3) 0.028(3) 0.039(5) 0.010(3) -0.002(3) 0.007(3)
O8 0.053(5) 0.056(5) 0.036(5) 0.007(4) 0.003(4) 0.012(4)
O9 0.032(4) 0.058(5) 0.064(6) 0.004(4) -0.006(4) 0.015(4)
O10 0.022(3) 0.043(4) 0.048(5) 0.009(3) -0.004(3) 0.001(3)
O11 0.034(4) 0.045(4) 0.044(5) 0.008(4) 0.011(4) -0.003(3)
O12 0.046(5) 0.089(6) 0.053(6) 0.008(5) 0.018(5) -0.002(5)
O13 0.073(6) 0.049(4) 0.032(5) -0.010(4) -0.005(5) 0.003(4)
O14 0.071(6) 0.075(6) 0.080(8) 0.008(6) 0.023(6) 0.027(5)
O15 0.137(10) 0.055(5) 0.082(8) 0.002(7) 0.006(9) 0.010(6)
Dy1 0.02098(19) 0.02524(19) 0.0295(2) 0.0002(2) -0.0019(2) -0.00125(17)
Dy2 0.0234(2) 0.0280(2) 0.0296(2) 0.0026(2) 0.0008(2) -0.00032(17)
N1 0.025(4) 0.032(4) 0.036(5) 0.001(4) 0.001(4) -0.005(4)
N2 0.023(4) 0.033(4) 0.039(5) -0.005(5) -0.005(5) 0.005(3)
N3 0.041(5) 0.027(4) 0.031(5) 0.002(4) -0.003(4) -0.007(4)
N4 0.023(4) 0.036(4) 0.037(5) 0.007(4) -0.002(4) 0.002(3)
N5 0.041(5) 0.022(4) 0.033(5) 0.006(4) 0.008(4) -0.005(4)
N6 0.030(4) 0.024(4) 0.048(7) 0.002(4) -0.004(4) -0.003(3)

loop_
_atom_type_symbol
_atom_type_description
_atom_type_scat_dispersion_real
_atom_type_scat_dispersion_imag
_atom_type_scat_source
C C 0.0033 0.0016 'International Tables Vol C Tables 4.2.6.8 and 6.1.1.4'
H H 0.0000 0.0000 'International Tables Vol C Tables 4.2.6.8 and 6.1.1.4'
O O 0.0106 0.0060 'International Tables Vol C Tables 4.2.6.8 and 6.1.1.4'
Dy Dy -0.1892 4.4098 'International Tables Vol C Tables 4.2.6.8 and 6.1.1.4'
N N 0.0061 0.0033 'International Tables Vol C Tables 4.2.6.8 and 6.1.1.4'

loop_
_geom_angle_atom_site_label_1
_geom_angle_atom_site_label_2
_geom_angle_atom_site_label_3
_geom_angle
O1 C1 H1A 109.5
O1 C1 H1B 109.5
H1A C1 H1B 109.5
O1 C1 H1C 109.5
H1A C1 H1C 109.5
H1B C1 H1C 109.5
C3 C2 O1 126.8(10)
C3 C2 C7 120.9(11)
O1 C2 C7 112.2(10)
C2 C3 C4 120.8(11)
C2 C3 H3 119.6
C4 C3 H3 119.6
C5 C4 C3 119.4(13)
C5 C4 H4 120.3
C3 C4 H4 120.3
C4 C5 C6 120.8(12)
C4 C5 H5 119.6
C6 C5 H5 119.6
C7 C6 C5 119.9(10)
C7 C6 C8 123.5(11)
C5 C6 C8 116.6(10)
O2 C7 C6 122.5(10)
O2 C7 C2 119.6(10)
C6 C7 C2 117.9(11)
N1 C8 C6 125.9(10)
N1 C8 H8 117.0
C6 C8 H8 117.0
C14 C9 C10 118.4(11)
C14 C9 N1 115.7(10)
C10 C9 N1 125.3(11)
C11 C10 C9 120.8(14)
C11 C10 H10 119.6
C9 C10 H10 119.6
C12 C11 C10 120.5(13)
C12 C11 H11 119.7
C10 C11 H11 119.7
C11 C12 C13 120.9(12)
C11 C12 H12 119.5
C13 C12 H12 119.5
C12 C13 C14 119.4(15)
C12 C13 H13 120.3
C14 C13 H13 120.3
C9 C14 C13 119.9(11)
C9 C14 N2 118.7(10)
C13 C14 N2 121.0(12)
N2 C15 C16 129.9(11)
N2 C15 H15 115.1
C16 C15 H15 115.1
C17 C16 C21 119.7(12)
C17 C16 C15 120.9(11)
C21 C16 C15 119.3(11)
C18 C17 C16 122.4(12)
C18 C17 H17 118.8
C16 C17 H17 118.8
C19 C18 C17 119.6(13)
C19 C18 H18 120.2
C17 C18 H18 120.2
C18 C19 C20 120.7(14)
C18 C19 H19 119.7
C20 C19 H19 119.7
C19 C20 O4 124.5(12)
C19 C20 C21 122.4(12)
O4 C20 C21 113.1(10)
O3 C21 C16 125.3(11)
O3 C21 C20 119.6(10)
C16 C21 C20 115.1(11)
O4 C22 H22A 109.5
O4 C22 H22B 109.5
H22A C22 H22B 109.5
O4 C22 H22C 109.5
H22A C22 H22C 109.5
H22B C22 H22C 109.5
O5 C23 H23A 109.5
O5 C23 H23B 109.5
H23A C23 H23B 109.5
O5 C23 H23C 109.5
H23A C23 H23C 109.5
H23B C23 H23C 109.5
O5 C24 C25 126.2(11)
O5 C24 C29 115.5(10)
C25 C24 C29 118.3(12)
C26 C25 C24 122.9(12)
C26 C25 H25 118.6
C24 C25 H25 118.6
C25 C26 C27 120.9(12)
C25 C26 H26 119.5
C27 C26 H26 119.5
C26 C27 C28 117.9(12)
C26 C27 H27 121.1
C28 C27 H27 121.1
C29 C28 C27 122.0(10)
C29 C28 C30 123.9(10)
C27 C28 C30 114.1(11)
O6 C29 C28 122.8(9)
O6 C29 C24 119.4(11)
C28 C29 C24 117.7(10)
N3 C30 C28 127.3(12)
N3 C30 H30 116.4
C28 C30 H30 116.4
C32 C31 C36 122.4(11)
C32 C31 N3 122.6(11)
C36 C31 N3 114.9(10)
C31 C32 C33 119.2(13)
C31 C32 H32 120.4
C33 C32 H32 120.4
C34 C33 C32 120.3(15)
C34 C33 H33 119.9
C32 C33 H33 119.9
C33 C34 C35 120.6(14)
C33 C34 H34 119.7
C35 C34 H34 119.7
C36 C35 C34 122.2(13)
C36 C35 H35 118.9
C34 C35 H35 118.9
C35 C36 N4 128.7(11)
C35 C36 C31 115.2(12)
N4 C36 C31 116.0(9)
N4 C37 C38 122.1(11)
N4 C37 H37 119.0
C38 C37 H37 119.0
C43 C38 C39 118.1(11)
C43 C38 C37 123.8(10)
C39 C38 C37 117.8(11)
C40 C39 C38 120.2(11)
C40 C39 H39 119.9
C38 C39 H39 119.9
C39 C40 C41 122.2(11)
C39 C40 H40 118.9
C41 C40 H40 118.9
C40 C41 C42 117.8(12)
C40 C41 H41 121.1
C42 C41 H41 121.1
C43 C42 O8 113.1(9)
C43 C42 C41 121.2(11)
O8 C42 C41 125.7(11)
O7 C43 C42 118.2(9)
O7 C43 C38 121.3(10)
C42 C43 C38 120.4(9)
O8 C44 H44A 109.5
O8 C44 H44B 109.5
H44A C44 H44B 109.5
O8 C44 H44C 109.5
H44A C44 H44C 109.5
H44B C44 H44C 109.5
O9 C45 H45A 109.5
O9 C45 H45B 109.5
H45A C45 H45B 109.5
O9 C45 H45C 109.5
H45A C45 H45C 109.5
H45B C45 H45C 109.5
O9 C46 C47 124.4(11)
O9 C46 C51 112.6(9)
C47 C46 C51 122.9(12)
C46 C47 C48 118.6(12)
C46 C47 H47 120.7
C48 C47 H47 120.7
C49 C48 C47 123.1(14)
C49 C48 H48 118.5
C47 C48 H48 118.5
C48 C49 C50 117.6(13)
C48 C49 H49 121.2
C50 C49 H49 121.2
C51 C50 C49 121.6(11)
C51 C50 C52 123.4(10)
C49 C50 C52 114.9(12)
O10 C51 C50 122.8(10)
O10 C51 C46 121.2(10)
C50 C51 C46 116.1(10)
N5 C52 C50 124.8(11)
N5 C52 H52 117.6
C50 C52 H52 117.6
C58 C53 C54 121.4(9)
C58 C53 N5 116.3(9)
C54 C53 N5 122.3(10)
C53 C54 C55 119.6(11)
C53 C54 H54 120.2
C55 C54 H54 120.2
C56 C55 C54 117.8(12)
C56 C55 H55 121.1
C54 C55 H55 121.1
C55 C56 C57 123.0(11)
C55 C56 H56 118.5
C57 C56 H56 118.5
C58 C57 C56 117.8(12)
C58 C57 H57 121.1
C56 C57 H57 121.1
C53 C58 C57 120.4(11)
C53 C58 N6 116.0(8)
C57 C58 N6 123.6(11)
N6 C59 C60 125.8(10)
N6 C59 H59 117.1
C60 C59 H59 117.1
C65 C60 C59 124.1(10)
C65 C60 C61 119.8(12)
C59 C60 C61 115.7(12)
C62 C61 C60 121.1(14)
C62 C61 H61 119.4
C60 C61 H61 119.4
C61 C62 C63 119.0(13)
C61 C62 H62 120.5
C63 C62 H62 120.5
C64 C63 C62 121.8(13)
C64 C63 H63 119.1
C62 C63 H63 119.1
C63 C64 O12 125.9(11)
C63 C64 C65 120.3(12)
O12 C64 C65 113.8(9)
O11 C65 C60 123.9(10)
O11 C65 C64 118.2(10)
C60 C65 C64 117.9(10)
O12 C66 H66A 109.5
O12 C66 H66B 109.5
H66A C66 H66B 109.5
O12 C66 H66C 109.5
H66A C66 H66C 109.5
H66B C66 H66C 109.5
C2 O1 C1 117.4(11)
C7 O2 Dy1 131.9(6)
C21 O3 Dy1 138.3(7)
C20 O4 C22 117.2(11)
C24 O5 C23 119.3(11)
C29 O6 Dy1 124.2(6)
C29 O6 Dy2 123.8(5)
Dy1 O6 Dy2 109.5(3)
C43 O7 Dy2 124.9(6)
C43 O7 Dy1 121.7(5)
Dy2 O7 Dy1 112.0(2)
C42 O8 C44 119.9(10)
C42 O8 Dy2 110.4(7)
C44 O8 Dy2 128.8(8)
C46 O9 C45 116.8(10)
C51 O10 Dy2 143.4(7)
C65 O11 Dy2 140.9(7)
C64 O12 C66 118.4(10)
Dy2 O13 H13A 70.5
Dy2 O13 H13B 115.7
H13A O13 H13B 113.1
H14B O14 H14A 107.7
H15A O15 H15B 112.1
O3 Dy1 O2 85.6(3)
O3 Dy1 O6 83.8(3)
O2 Dy1 O6 84.7(2)
O3 Dy1 O7 85.3(3)
O2 Dy1 O7 153.4(2)
O6 Dy1 O7 69.4(2)
O3 Dy1 N2 72.1(3)
O2 Dy1 N2 112.8(3)
O6 Dy1 N2 148.4(3)
O7 Dy1 N2 88.0(2)
O3 Dy1 N3 154.0(3)
O2 Dy1 N3 80.0(3)
O6 Dy1 N3 73.5(3)
O7 Dy1 N3 97.9(3)
N2 Dy1 N3 133.5(3)
O3 Dy1 N1 116.1(3)
O2 Dy1 N1 71.6(3)
O6 Dy1 N1 146.8(3)
O7 Dy1 N1 134.6(2)
N2 Dy1 N1 64.5(3)
N3 Dy1 N1 79.7(3)
O3 Dy1 N4 140.6(3)
O2 Dy1 N4 130.8(3)
O6 Dy1 N4 110.5(3)
O7 Dy1 N4 67.5(2)
N2 Dy1 N4 78.7(3)
N3 Dy1 N4 61.9(3)
N1 Dy1 N4 71.9(3)
O3 Dy1 Dy2 79.6(2)
O2 Dy1 Dy2 119.71(18)
O6 Dy1 Dy2 36.02(19)
O7 Dy1 Dy2 33.79(14)
N2 Dy1 Dy2 117.1(2)
N3 Dy1 Dy2 88.85(19)
N1 Dy1 Dy2 162.46(18)
N4 Dy1 Dy2 91.04(18)
O11 Dy2 O10 82.2(3)
O11 Dy2 O7 128.7(3)
O10 Dy2 O7 148.9(3)
O11 Dy2 O13 79.3(3)
O10 Dy2 O13 91.3(3)
O7 Dy2 O13 96.9(3)
O11 Dy2 O6 154.9(3)
O10 Dy2 O6 83.8(2)
O7 Dy2 O6 68.3(2)
O13 Dy2 O6 80.3(3)
O11 Dy2 N5 113.2(3)
O10 Dy2 N5 71.8(3)
O7 Dy2 N5 90.3(3)
O13 Dy2 N5 156.5(3)
O6 Dy2 N5 81.7(3)
O11 Dy2 N6 73.3(3)
O10 Dy2 N6 113.4(3)
O7 Dy2 N6 78.5(2)
O13 Dy2 N6 139.6(3)
O6 Dy2 N6 131.6(3)
N5 Dy2 N6 63.8(3)
O11 Dy2 O8 72.4(3)
O10 Dy2 O8 151.0(3)
O7 Dy2 O8 58.6(2)
O13 Dy2 O8 70.8(3)
O6 Dy2 O8 114.0(3)
N5 Dy2 O8 130.9(3)
N6 Dy2 O8 72.8(3)
O11 Dy2 Dy1 154.6(2)
O10 Dy2 Dy1 117.95(18)
O7 Dy2 Dy1 34.19(14)
O13 Dy2 Dy1 84.7(2)
O6 Dy2 Dy1 34.47(14)
N5 Dy2 Dy1 88.95(18)
N6 Dy2 Dy1 108.41(19)
O8 Dy2 Dy1 83.86(17)
O11 Dy2 H13A 83.0
O10 Dy2 H13A 71.3
O7 Dy2 H13A 110.9
O13 Dy2 H13A 21.0
O6 Dy2 H13A 72.8
N5 Dy2 H13A 136.8
N6 Dy2 H13A 154.7
O8 Dy2 H13A 91.7
Dy1 Dy2 H13A 89.1
C8 N1 C9 120.0(10)
C8 N1 Dy1 126.2(7)
C9 N1 Dy1 112.8(6)
C15 N2 C14 120.4(10)
C15 N2 Dy1 129.0(8)
C14 N2 Dy1 110.4(7)
C30 N3 C31 120.2(10)
C30 N3 Dy1 125.0(8)
C31 N3 Dy1 114.5(7)
C37 N4 C36 119.4(9)
C37 N4 Dy1 125.7(8)
C36 N4 Dy1 114.3(6)
C52 N5 C53 118.7(9)
C52 N5 Dy2 132.2(7)
C53 N5 Dy2 108.9(7)
C59 N6 C58 119.1(9)
C59 N6 Dy2 130.8(8)
C58 N6 Dy2 109.9(6)

loop_
_geom_bond_atom_site_label_1
_geom_bond_atom_site_label_2
_geom_bond_distance
C1 O1 1.470(14)
C1 H1A 0.9600
C1 H1B 0.9600
C1 H1C 0.9600
C2 C3 1.359(17)
C2 O1 1.376(14)
C2 C7 1.421(15)
C3 C4 1.385(19)
C3 H3 0.9300
C4 C5 1.373(18)
C4 H4 0.9300
C5 C6 1.402(16)
C5 H5 0.9300
C6 C7 1.391(15)
C6 C8 1.456(16)
C7 O2 1.293(13)
C8 N1 1.267(14)
C8 H8 0.9300
C9 C14 1.378(17)
C9 C10 1.396(16)
C9 N1 1.423(13)
C10 C11 1.392(17)
C10 H10 0.9300
C11 C12 1.35(2)
C11 H11 0.9300
C12 C13 1.364(19)
C12 H12 0.9300
C13 C14 1.436(16)
C13 H13 0.9300
C14 N2 1.443(14)
C15 N2 1.235(18)
C15 C16 1.438(18)
C15 H15 0.9300
C16 C17 1.401(16)
C16 C21 1.435(16)
C17 C18 1.37(2)
C17 H17 0.9300
C18 C19 1.36(2)
C18 H18 0.9300
C19 C20 1.377(19)
C19 H19 0.9300
C20 O4 1.387(13)
C20 C21 1.444(17)
C21 O3 1.299(14)
C22 O4 1.419(17)
C22 H22A 0.9600
C22 H22B 0.9600
C22 H22C 0.9600
C23 O5 1.435(13)
C23 H23A 0.9600
C23 H23B 0.9600
C23 H23C 0.9600
C24 O5 1.350(15)
C24 C25 1.381(16)
C24 C29 1.410(14)
C25 C26 1.34(2)
C25 H25 0.9300
C26 C27 1.358(18)
C26 H26 0.9300
C27 C28 1.412(15)
C27 H27 0.9300
C28 C29 1.382(16)
C28 C30 1.465(16)
C29 O6 1.340(13)
C30 N3 1.307(14)
C30 H30 0.9300
C31 C32 1.380(18)
C31 C36 1.414(16)
C31 N3 1.431(14)
C32 C33 1.40(2)
C32 H32 0.9300
C33 C34 1.31(2)
C33 H33 0.9300
C34 C35 1.42(2)
C34 H34 0.9300
C35 C36 1.384(16)
C35 H35 0.9300
C36 N4 1.389(14)
C37 N4 1.283(13)
C37 C38 1.453(15)
C37 H37 0.9300
C38 C43 1.392(14)
C38 C39 1.407(15)
C39 C40 1.357(18)
C39 H39 0.9300
C40 C41 1.378(18)
C40 H40 0.9300
C41 C42 1.391(15)
C41 H41 0.9300
C42 C43 1.372(16)
C42 O8 1.375(13)
C43 O7 1.342(11)
C44 O8 1.393(16)
C44 H44A 0.9600
C44 H44B 0.9600
C44 H44C 0.9600
C45 O9 1.438(14)
C45 H45A 0.9600
C45 H45B 0.9600
C45 H45C 0.9600
C46 O9 1.352(14)
C46 C47 1.370(17)
C46 C51 1.420(15)
C47 C48 1.39(2)
C47 H47 0.9300
C48 C49 1.358(19)
C48 H48 0.9300
C49 C50 1.439(16)
C49 H49 0.9300
C50 C51 1.410(17)
C50 C52 1.452(15)
C51 O10 1.296(12)
C52 N5 1.307(13)
C52 H52 0.9300
C53 C58 1.372(15)
C53 C54 1.393(16)
C53 N5 1.435(12)
C54 C55 1.416(16)
C54 H54 0.9300
C55 C56 1.38(2)
C55 H55 0.9300
C56 C57 1.41(2)
C56 H56 0.9300
C57 C58 1.395(14)
C57 H57 0.9300
C58 N6 1.424(14)
C59 N6 1.280(14)
C59 C60 1.444(17)
C59 H59 0.9300
C60 C65 1.394(16)
C60 C61 1.450(16)
C61 C62 1.34(2)
C61 H61 0.9300
C62 C63 1.41(2)
C62 H62 0.9300
C63 C64 1.373(16)
C63 H63 0.9300
C64 O12 1.374(15)
C64 C65 1.433(15)
C65 O11 1.306(12)
C66 O12 1.405(15)
C66 H66A 0.9600
C66 H66B 0.9600
C66 H66C 0.9600
O2 Dy1 2.244(6)
O3 Dy1 2.242(8)
O6 Dy1 2.328(6)
O6 Dy2 2.419(7)
O7 Dy2 2.326(6)
O7 Dy1 2.350(6)
O8 Dy2 2.807(8)
O10 Dy2 2.229(7)
O11 Dy2 2.224(7)
O13 Dy2 2.391(8)
O13 H13A 0.8559
O13 H13B 0.8513
O14 H14B 0.8519
O14 H14A 0.9084
O15 H15A 0.8757
O15 H15B 0.7950
Dy1 N2 2.514(9)
Dy1 N3 2.516(9)
Dy1 N1 2.520(9)
Dy1 N4 2.589(9)
Dy1 Dy2 3.8770(13)
Dy2 N5 2.490(9)
Dy2 N6 2.492(8)
Dy2 H13A 2.2552
